data_7043644
loop_
_publ_author_name
'Xie, Zhu-Lin'
'Durgaprasad, Gummadi'
'Ali, Azim K.'
'Rose, Michael J.'

_publ_section_title
;
 Substitution reactions of iron(ii) carbamoyl-thioether complexes related
 to mono-iron hydrogenase
;
_journal_name_full 'Dalton Trans.'
_journal_paper_doi 10.1039/C7DT01696D
_journal_year 2017
_chemical_formula_moiety 'C36 H34 Br Cl4 Fe N2 O2 P S'
_chemical_formula_sum 'C36 H34 Br Cl4 Fe N2 O2 P S'
_chemical_formula_weight 867.24
_chemical_name_systematic
;
 ?
;
_space_group_crystal_system monoclinic
_space_group_IT_number 13
_space_group_name_Hall '-P 2yac'
_space_group_name_H-M_alt 'P 1 2/n 1'
_symmetry_space_group_name_Hall '-P 2yac'
_symmetry_space_group_name_H-M 'P 1 2/n 1'
_atom_sites_solution_hydrogens geom
_audit_creation_method SHELXL-2013
_audit_update_record
;
2017-06-08 deposited with the CCDC.
2017-06-22 downloaded from the CCDC.
;
_cell_angle_alpha 90
_cell_angle_beta 104.537(6)
_cell_angle_gamma 90
_cell_formula_units_Z 4
_cell_length_a 14.1110(9)
_cell_length_b 13.7420(8)
_cell_length_c 19.9776(12)
_cell_measurement_reflns_used 7737
_cell_measurement_temperature 100(2)
_cell_measurement_theta_max 73.4950
_cell_measurement_theta_min 3.2610
_cell_volume 3749.9(4)
_computing_cell_refinement 'CrysAlisPro V 1.171.37.31, Agilent Technologies'
_computing_data_collection 'CrysAlisPro V 1.171.37.31, Agilent Technologies'
_computing_data_reduction 'CrysAlisPro V 1.171.37.31, Agilent Technologies'
_computing_molecular_graphics 'XP SHELXTL/PC, Siemens Analytical'
_computing_publication_material 'XP SHELXTL/PC, Siemens Analytical'
_computing_structure_refinement 'SHELXL-2013 (Sheldrick, 2013)'
_computing_structure_solution
;

SUPERFLIP.  Palatinus, L. and Chapuis, G., J. Appl. Cryst. 40, 786-790.
;
_diffrn_ambient_temperature 100(2)
_diffrn_measured_fraction_theta_full 0.999
_diffrn_measured_fraction_theta_max 0.963
_diffrn_measurement_device_type 'Agilent SuperNova Dual with AtlasS2 detector'
_diffrn_measurement_method \w-scans
_diffrn_radiation_type CuK\a
_diffrn_radiation_wavelength 1.54184
_diffrn_reflns_av_R_equivalents 0.0296
_diffrn_reflns_av_unetI/netI 0.0367
_diffrn_reflns_Laue_measured_fraction_full 0.999
_diffrn_reflns_Laue_measured_fraction_max 0.963
_diffrn_reflns_limit_h_max 17
_diffrn_reflns_limit_h_min -14
_diffrn_reflns_limit_k_max 16
_diffrn_reflns_limit_k_min -17
_diffrn_reflns_limit_l_max 24
_diffrn_reflns_limit_l_min -24
_diffrn_reflns_number 15223
_diffrn_reflns_point_group_measured_fraction_full 0.999
_diffrn_reflns_point_group_measured_fraction_max 0.963
_diffrn_reflns_theta_full 67.684
_diffrn_reflns_theta_max 74.463
_diffrn_reflns_theta_min 3.216
_diffrn_source 'microfocus sealed tube'
_exptl_absorpt_coefficient_mu 8.301
_exptl_absorpt_correction_T_max 1.00000
_exptl_absorpt_correction_T_min 0.50138
_exptl_absorpt_correction_type multi-scan
_exptl_absorpt_process_details
;
CrysAlisPro 1.171.38.27t (Agilent, 2015)
Empirical absorption correction using spherical harmonics,
 implemented in SCALE3 ABSPACK scaling algorithm.
;
_exptl_crystal_colour Orange
_exptl_crystal_density_diffrn 1.536
_exptl_crystal_description Prism
_exptl_crystal_F_000 1760
_exptl_crystal_size_max 0.200
_exptl_crystal_size_mid 0.120
_exptl_crystal_size_min 0.070
_refine_diff_density_max 1.157
_refine_diff_density_min -0.928
_refine_diff_density_rms 0.091
_refine_ls_extinction_method none
_refine_ls_goodness_of_fit_ref 1.035
_refine_ls_hydrogen_treatment constr
_refine_ls_matrix_type full
_refine_ls_number_parameters 450
_refine_ls_number_reflns 7395
_refine_ls_number_restraints 393
_refine_ls_restrained_S_all 1.013
_refine_ls_R_factor_all 0.0500
_refine_ls_R_factor_gt 0.0474
_refine_ls_shift/su_max 0.002
_refine_ls_shift/su_mean 0.000
_refine_ls_structure_factor_coef Fsqd
_refine_ls_weighting_details 'w=1/[\s^2^(Fo^2^)+(0.0704P)^2^+5.7052P] where P=(Fo^2^+2Fc^2^)/3'
_refine_ls_weighting_scheme calc
_refine_ls_wR_factor_gt 0.1255
_refine_ls_wR_factor_ref 0.1280
_reflns_Friedel_coverage 0.000
_reflns_number_gt 6961
_reflns_number_total 7395
_reflns_threshold_expression 'I > 2\s(I)'
_cod_data_source_file c7dt01696d2.cif
_cod_data_source_block 3a
_cod_database_code 7043644
_shelx_space_group_comment
;
The symmetry employed for this shelxl refinement is uniquely defined
by the following loop, which should always be used as a source of
symmetry information in preference to the above space-group names.
They are only intended as comments.
;
_shelx_estimated_absorpt_t_min 0.288
_shelx_estimated_absorpt_t_max 0.594
_shelxl_version_number 2013-4

loop_
_space_group_symop_operation_xyz
'x, y, z'
'-x+1/2, y, -z+1/2'
'-x, -y, -z'
'x-1/2, -y, z-1/2'

loop_
_atom_site_label
_atom_site_type_symbol
_atom_site_fract_x
_atom_site_fract_y
_atom_site_fract_z
_atom_site_U_iso_or_equiv
_atom_site_adp_type
_atom_site_occupancy
_atom_site_site_symmetry_order
_atom_site_calc_flag
_atom_site_refinement_flags_posn
_atom_site_refinement_flags_adp
_atom_site_refinement_flags_occupancy
_atom_site_disorder_assembly
_atom_site_disorder_group
C13 C 0.3571(2) 0.4722(2) 0.50680(16) 0.0217(6) Uani 1 1 d . U . . .
C1 C 0.4260(2) 0.3696(2) 0.60251(15) 0.0186(5) Uani 1 1 d . U . . .
C2 C 0.5059(2) 0.3322(2) 0.65222(16) 0.0219(6) Uani 1 1 d . U . . .
H2 H 0.5711 0.3469 0.6508 0.026 Uiso 1 1 calc R U . . .
C3 C 0.4871(2) 0.2738(2) 0.70299(16) 0.0244(6) Uani 1 1 d . U . . .
H3 H 0.5394 0.2506 0.7393 0.029 Uiso 1 1 calc R U . . .
C4 C 0.3910(2) 0.2487(2) 0.70095(15) 0.0222(6) Uani 1 1 d . U . . .
H4 H 0.3776 0.2070 0.7354 0.027 Uiso 1 1 calc R U . . .
C5 C 0.3142(2) 0.2846(2) 0.64852(14) 0.0171(5) Uani 1 1 d . U . . .
C6 C 0.2153(2) 0.2406(2) 0.64120(14) 0.0179(5) Uani 1 1 d . U . . .
C7 C 0.2125(2) 0.1410(2) 0.65736(15) 0.0201(6) Uani 1 1 d . U . . .
H7 H 0.2723 0.1059 0.6709 0.024 Uiso 1 1 calc R U . . .
C8 C 0.1252(2) 0.0926(2) 0.65414(15) 0.0216(6) Uani 1 1 d . U . . .
H8 H 0.1258 0.0254 0.6654 0.026 Uiso 1 1 calc R U . . .
C9 C 0.0367(2) 0.1425(2) 0.63449(15) 0.0219(6) Uani 1 1 d . U . . .
H9 H -0.0231 0.1104 0.6338 0.026 Uiso 1 1 calc R U . . .
C10 C 0.0370(2) 0.2394(2) 0.61595(15) 0.0205(6) Uani 1 1 d . U . . .
H10 H -0.0233 0.2735 0.6016 0.025 Uiso 1 1 calc R U . . .
C11 C 0.1248(2) 0.2880(2) 0.61805(14) 0.0186(5) Uani 1 1 d . U . . .
C12 C 0.1214(3) 0.4719(3) 0.67100(18) 0.0327(7) Uani 1 1 d . U . . .
H12A H 0.0669 0.4508 0.6897 0.049 Uiso 1 1 calc R U . . .
H12B H 0.1179 0.5425 0.6637 0.049 Uiso 1 1 calc R U . . .
H12C H 0.1835 0.4554 0.7038 0.049 Uiso 1 1 calc R U . . .
C14 C 0.1759(2) 0.5356(2) 0.48523(16) 0.0205(6) Uani 1 1 d . U . . .
C15 C 0.3041(2) 0.2525(2) 0.45011(17) 0.0255(6) Uani 1 1 d . U . . .
C16 C 0.3551(3) 0.2635(3) 0.3997(2) 0.0420(9) Uani 1 1 d . U . . .
H16 H 0.3337 0.3094 0.3635 0.050 Uiso 1 1 calc R U . . .
C17 C 0.4385(3) 0.2066(4) 0.4026(3) 0.0592(14) Uani 1 1 d . U . . .
H17 H 0.4735 0.2145 0.3680 0.071 Uiso 1 1 calc R U . . .
C18 C 0.4704(3) 0.1401(3) 0.4542(3) 0.0466(10) Uani 1 1 d . U . . .
H18 H 0.5269 0.1019 0.4554 0.056 Uiso 1 1 calc R U . . .
C19 C 0.4203(2) 0.1286(3) 0.5045(2) 0.0347(8) Uani 1 1 d . U . . .
H19 H 0.4425 0.0828 0.5406 0.042 Uiso 1 1 calc R U . . .
C20 C 0.3374(2) 0.1837(2) 0.50249(17) 0.0259(6) Uani 1 1 d . U . . .
H20 H 0.3027 0.1747 0.5371 0.031 Uiso 1 1 calc R U . . .
C21 C 0.0977(2) 0.2534(2) 0.45330(15) 0.0205(6) Uani 1 1 d . U . . .
C22 C 0.0069(2) 0.2995(2) 0.44526(15) 0.0227(6) Uani 1 1 d . U . . .
H22 H 0.0036 0.3685 0.4457 0.027 Uiso 1 1 calc R U . . .
C23 C -0.0782(2) 0.2451(3) 0.43661(16) 0.0260(6) Uani 1 1 d . U . . .
H23 H -0.1397 0.2769 0.4301 0.031 Uiso 1 1 calc R U . . .
C24 C -0.0734(2) 0.1443(3) 0.43745(17) 0.0290(7) Uani 1 1 d . U . . .
H24 H -0.1315 0.1068 0.4318 0.035 Uiso 1 1 calc R U . . .
C25 C 0.0165(2) 0.0983(2) 0.44651(17) 0.0265(6) Uani 1 1 d . U . . .
H25 H 0.0198 0.0293 0.4478 0.032 Uiso 1 1 calc R U . . .
C26 C 0.1017(2) 0.1521(2) 0.45367(15) 0.0229(6) Uani 1 1 d . U . . .
H26 H 0.1627 0.1199 0.4588 0.027 Uiso 1 1 calc R U . . .
C27 C 0.1588(2) 0.3765(3) 0.36238(16) 0.0256(6) Uani 1 1 d . U . . .
C28 C 0.0923(3) 0.3194(3) 0.31359(18) 0.0353(8) Uani 1 1 d . U . . .
H28 H 0.0748 0.2565 0.3262 0.042 Uiso 1 1 calc R U . . .
C29 C 0.0525(3) 0.3540(3) 0.24777(19) 0.0445(9) Uani 1 1 d . U . . .
H29 H 0.0071 0.3152 0.2156 0.053 Uiso 1 1 calc R U . . .
C30 C 0.0780(3) 0.4445(3) 0.22829(19) 0.0395(9) Uani 1 1 d . U . . .
H30 H 0.0496 0.4683 0.1831 0.047 Uiso 1 1 calc R U . . .
C31 C 0.1456(3) 0.5008(3) 0.27517(18) 0.0344(8) Uani 1 1 d . U . . .
H31 H 0.1642 0.5627 0.2616 0.041 Uiso 1 1 calc R U . . .
C32 C 0.1861(2) 0.4668(3) 0.34179(17) 0.0269(6) Uani 1 1 d . U . . .
H32 H 0.2326 0.5053 0.3734 0.032 Uiso 1 1 calc R U . . .
N2 N 0.43862(18) 0.42866(19) 0.55060(14) 0.0212(5) Uani 1 1 d . U . . .
H1 H 0.4976 0.4392 0.5448 0.025 Uiso 1 1 calc R U . . .
N1 N 0.33161(16) 0.35069(17) 0.60213(12) 0.0162(5) Uani 1 1 d . U . . .
O2 O 0.13640(16) 0.59964(17) 0.45336(13) 0.0295(5) Uani 1 1 d . U . . .
O1 O 0.37171(15) 0.52599(17) 0.46035(12) 0.0256(5) Uani 1 1 d . U . . .
P1 P 0.20148(5) 0.33306(5) 0.45224(4) 0.01831(16) Uani 1 1 d . U . . .
S1 S 0.11421(5) 0.41091(5) 0.58930(4) 0.01820(15) Uani 1 1 d . U . . .
Fe1 Fe 0.24157(3) 0.44272(3) 0.53736(2) 0.01571(12) Uani 1 1 d . U . . .
Br1 Br 0.30506(2) 0.57638(3) 0.62128(2) 0.03250(12) Uani 1 1 d . U . . .
Cl1 Cl 0.75674(7) 0.24119(9) 0.65931(6) 0.0499(3) Uani 1 1 d . U . . .
Cl2 Cl 0.74015(8) 0.06764(7) 0.53546(7) 0.0516(3) Uani 1 1 d . U . . .
C33 C 0.6867(3) 0.2469(3) 0.5711(2) 0.0350(8) Uani 1 1 d . U . . .
H33A H 0.6222 0.2161 0.5671 0.042 Uiso 1 1 calc R U . . .
H33B H 0.6754 0.3159 0.5571 0.042 Uiso 1 1 calc R U . . .
C34 C 0.7370(3) 0.1972(3) 0.5236(2) 0.0397(9) Uani 1 1 d . U . . .
H34A H 0.8047 0.2221 0.5318 0.048 Uiso 1 1 calc R U . . .
H34B H 0.7024 0.2125 0.4751 0.048 Uiso 1 1 calc R U . . .
Cl4 Cl -0.3275(4) 0.1194(4) 0.3159(2) 0.0533(9) Uani 0.5 1 d . U P A -1
Cl4B Cl -0.1765(5) 0.1318(5) 0.2081(3) 0.0662(12) Uani 0.5 1 d . U P A -1
C36 C -0.3219(9) 0.2150(7) 0.2558(6) 0.045(2) Uani 0.5 1 d . U P A -1
H36A H -0.3642 0.1977 0.2098 0.054 Uiso 0.5 1 calc R U P A -1
H36B H -0.3479 0.2757 0.2712 0.054 Uiso 0.5 1 calc R U P A -1
C36B C -0.2217(8) 0.2328(8) 0.2492(6) 0.050(3) Uani 0.5 1 d . U P A -1
H36C H -0.1777 0.2434 0.2957 0.060 Uiso 0.5 1 calc R U P A -1
H36D H -0.2210 0.2925 0.2216 0.060 Uiso 0.5 1 calc R U P A -1
Cl3 Cl -0.1041(2) -0.0376(2) 0.73426(17) 0.0667(7) Uiso 0.5 1 d . . P B -1
Cl3A Cl -0.4012(13) -0.0211(13) 0.7454(9) 0.322(8) Uiso 0.5 1 d . . P B -1
C35 C -0.2449(14) -0.0248(15) 0.7172(9) 0.097(5) Uiso 0.5 1 d . . P B -1
H35A H -0.2631 0.0447 0.7102 0.117 Uiso 0.5 1 calc R U P B -1
H35B H -0.2768 -0.0604 0.6744 0.117 Uiso 0.5 1 calc R U P B -1
C35A C -0.280(2) -0.0629(18) 0.7744(13) 0.133(9) Uiso 0.5 1 d . . P B -1
H35C H -0.2455 -0.0338 0.8193 0.160 Uiso 0.5 1 calc R U P B -1
H35D H -0.2759 -0.1348 0.7774 0.160 Uiso 0.5 1 calc R U P B -1

loop_
_atom_site_aniso_label
_atom_site_aniso_U_11
_atom_site_aniso_U_22
_atom_site_aniso_U_33
_atom_site_aniso_U_23
_atom_site_aniso_U_13
_atom_site_aniso_U_12
C13 0.0159(13) 0.0189(14) 0.0267(14) 0.0038(11) -0.0013(11) -0.0004(11)
C1 0.0137(12) 0.0194(13) 0.0214(13) -0.0001(11) 0.0022(10) -0.0018(10)
C2 0.0115(12) 0.0285(15) 0.0238(14) 0.0008(12) 0.0008(10) 0.0010(11)
C3 0.0149(13) 0.0332(17) 0.0217(14) 0.0043(12) -0.0015(10) 0.0038(12)
C4 0.0185(14) 0.0291(16) 0.0180(13) 0.0045(12) 0.0024(11) 0.0021(11)
C5 0.0133(12) 0.0209(13) 0.0160(12) 0.0004(10) 0.0016(10) 0.0009(10)
C6 0.0146(12) 0.0229(14) 0.0155(12) -0.0002(10) 0.0026(10) 0.0000(10)
C7 0.0192(13) 0.0218(14) 0.0185(13) 0.0000(11) 0.0036(10) 0.0023(11)
C8 0.0244(14) 0.0202(14) 0.0199(14) -0.0011(11) 0.0048(11) -0.0031(11)
C9 0.0197(14) 0.0239(15) 0.0211(14) -0.0022(11) 0.0032(11) -0.0050(11)
C10 0.0143(13) 0.0278(15) 0.0186(13) -0.0001(11) 0.0022(10) -0.0003(11)
C11 0.0154(12) 0.0237(14) 0.0155(12) -0.0007(10) 0.0016(10) 0.0003(11)
C12 0.0409(19) 0.0310(17) 0.0289(16) -0.0033(14) 0.0136(14) 0.0041(15)
C14 0.0134(12) 0.0214(14) 0.0266(14) -0.0008(11) 0.0050(10) -0.0022(11)
C15 0.0174(13) 0.0241(15) 0.0331(16) -0.0014(12) 0.0031(12) 0.0031(11)
C16 0.0362(19) 0.040(2) 0.058(2) 0.0142(18) 0.0267(18) 0.0149(17)
C17 0.048(2) 0.056(3) 0.090(3) 0.020(2) 0.047(2) 0.025(2)
C18 0.0282(18) 0.034(2) 0.079(3) 0.0048(19) 0.0166(18) 0.0121(15)
C19 0.0223(15) 0.0249(16) 0.050(2) -0.0011(15) -0.0042(14) 0.0039(13)
C20 0.0201(14) 0.0235(15) 0.0301(16) -0.0041(12) -0.0011(11) 0.0011(12)
C21 0.0185(13) 0.0245(14) 0.0165(13) -0.0004(11) 0.0004(10) 0.0008(11)
C22 0.0184(13) 0.0266(15) 0.0210(14) -0.0029(12) 0.0011(11) 0.0008(11)
C23 0.0184(14) 0.0354(17) 0.0224(15) -0.0059(12) 0.0016(11) -0.0008(12)
C24 0.0231(15) 0.0363(17) 0.0268(16) -0.0057(13) 0.0047(12) -0.0099(13)
C25 0.0295(16) 0.0242(15) 0.0267(16) -0.0046(12) 0.0088(12) -0.0056(12)
C26 0.0200(14) 0.0262(15) 0.0216(14) -0.0039(11) 0.0037(11) -0.0008(11)
C27 0.0247(15) 0.0305(16) 0.0214(14) 0.0018(12) 0.0055(11) 0.0071(12)
C28 0.048(2) 0.0351(18) 0.0211(15) -0.0013(13) 0.0053(14) -0.0003(16)
C29 0.057(2) 0.049(2) 0.0228(17) -0.0040(15) 0.0012(16) -0.0008(19)
C30 0.047(2) 0.046(2) 0.0216(16) 0.0027(14) 0.0021(14) 0.0084(17)
C31 0.0347(18) 0.0399(19) 0.0283(16) 0.0114(14) 0.0074(13) 0.0057(15)
C32 0.0208(14) 0.0313(16) 0.0276(15) 0.0063(13) 0.0041(12) 0.0039(12)
N2 0.0107(11) 0.0233(13) 0.0281(13) 0.0065(10) 0.0018(9) -0.0018(9)
N1 0.0110(10) 0.0180(11) 0.0187(11) -0.0001(9) 0.0018(8) 0.0013(8)
O2 0.0194(10) 0.0258(11) 0.0412(13) 0.0092(10) 0.0038(9) 0.0056(9)
O1 0.0142(9) 0.0287(11) 0.0323(11) 0.0124(9) 0.0028(8) 0.0004(8)
P1 0.0143(3) 0.0198(4) 0.0198(3) 0.0018(3) 0.0023(3) 0.0026(3)
S1 0.0122(3) 0.0206(3) 0.0210(3) 0.0019(3) 0.0026(2) 0.0018(2)
Fe1 0.0092(2) 0.0162(2) 0.0199(2) 0.00134(17) 0.00025(16) 0.00025(16)
Br1 0.02218(18) 0.02770(19) 0.0428(2) -0.00903(14) -0.00088(14) -0.00030(13)
Cl1 0.0326(5) 0.0633(7) 0.0490(5) -0.0041(5) 0.0009(4) 0.0039(4)
Cl2 0.0473(6) 0.0271(5) 0.0860(8) -0.0002(5) 0.0273(6) 0.0050(4)
C33 0.0271(17) 0.0317(18) 0.045(2) 0.0011(15) 0.0074(14) -0.0001(14)
C34 0.0348(19) 0.0296(18) 0.059(2) -0.0004(16) 0.0187(17) -0.0024(15)
Cl4 0.0444(15) 0.0526(18) 0.057(2) 0.0022(18) 0.0011(17) -0.0022(12)
Cl4B 0.0672(19) 0.061(2) 0.071(3) 0.006(2) 0.018(2) 0.0091(16)
C36 0.060(8) 0.027(4) 0.039(5) -0.005(3) -0.002(5) 0.011(4)
C36B 0.063(10) 0.045(5) 0.033(4) 0.010(4) -0.004(7) 0.003(4)

loop_
_atom_type_symbol
_atom_type_description
_atom_type_scat_dispersion_real
_atom_type_scat_dispersion_imag
_atom_type_scat_source
C C 0.0181 0.0091 'International Tables Vol C Tables 4.2.6.8 and 6.1.1.4'
H H 0.0000 0.0000 'International Tables Vol C Tables 4.2.6.8 and 6.1.1.4'
N N 0.0311 0.0180 'International Tables Vol C Tables 4.2.6.8 and 6.1.1.4'
O O 0.0492 0.0322 'International Tables Vol C Tables 4.2.6.8 and 6.1.1.4'
P P 0.2955 0.4335 'International Tables Vol C Tables 4.2.6.8 and 6.1.1.4'
S S 0.3331 0.5567 'International Tables Vol C Tables 4.2.6.8 and 6.1.1.4'
Fe Fe -1.1336 3.1974 'International Tables Vol C Tables 4.2.6.8 and 6.1.1.4'
Br Br -0.6763 1.2805 'International Tables Vol C Tables 4.2.6.8 and 6.1.1.4'
Cl Cl 0.3639 0.7018 'International Tables Vol C Tables 4.2.6.8 and 6.1.1.4'

loop_
_geom_angle_atom_site_label_1
_geom_angle_atom_site_label_2
_geom_angle_atom_site_label_3
_geom_angle
O1 C13 N2 117.3(3)
O1 C13 Fe1 132.5(2)
N2 C13 Fe1 110.0(2)
N1 C1 N2 115.2(2)
N1 C1 C2 123.3(3)
N2 C1 C2 121.5(3)
C3 C2 C1 118.0(3)
C3 C2 H2 121.0
C1 C2 H2 121.0
C2 C3 C4 119.5(3)
C2 C3 H3 120.3
C4 C3 H3 120.3
C3 C4 C5 120.2(3)
C3 C4 H4 119.9
C5 C4 H4 119.9
N1 C5 C4 120.5(3)
N1 C5 C6 121.8(2)
C4 C5 C6 117.4(3)
C11 C6 C7 116.8(3)
C11 C6 C5 126.4(3)
C7 C6 C5 116.8(3)
C8 C7 C6 122.1(3)
C8 C7 H7 119.0
C6 C7 H7 119.0
C7 C8 C9 120.0(3)
C7 C8 H8 120.0
C9 C8 H8 120.0
C10 C9 C8 119.1(3)
C10 C9 H9 120.4
C8 C9 H9 120.4
C9 C10 C11 120.9(3)
C9 C10 H10 119.5
C11 C10 H10 119.5
C10 C11 C6 120.9(3)
C10 C11 S1 116.2(2)
C6 C11 S1 122.8(2)
S1 C12 H12A 109.5
S1 C12 H12B 109.5
H12A C12 H12B 109.5
S1 C12 H12C 109.5
H12A C12 H12C 109.5
H12B C12 H12C 109.5
O2 C14 Fe1 176.4(3)
C16 C15 C20 118.6(3)
C16 C15 P1 120.6(3)
C20 C15 P1 120.6(3)
C15 C16 C17 119.6(4)
C15 C16 H16 120.2
C17 C16 H16 120.2
C18 C17 C16 121.1(4)
C18 C17 H17 119.4
C16 C17 H17 119.4
C17 C18 C19 119.8(4)
C17 C18 H18 120.1
C19 C18 H18 120.1
C18 C19 C20 120.1(4)
C18 C19 H19 119.9
C20 C19 H19 119.9
C19 C20 C15 120.8(3)
C19 C20 H20 119.6
C15 C20 H20 119.6
C26 C21 C22 119.1(3)
C26 C21 P1 124.4(2)
C22 C21 P1 116.1(2)
C23 C22 C21 120.6(3)
C23 C22 H22 119.7
C21 C22 H22 119.7
C24 C23 C22 119.9(3)
C24 C23 H23 120.1
C22 C23 H23 120.1
C23 C24 C25 119.8(3)
C23 C24 H24 120.1
C25 C24 H24 120.1
C24 C25 C26 120.8(3)
C24 C25 H25 119.6
C26 C25 H25 119.6
C25 C26 C21 119.8(3)
C25 C26 H26 120.1
C21 C26 H26 120.1
C32 C27 C28 118.6(3)
C32 C27 P1 122.0(3)
C28 C27 P1 119.4(3)
C29 C28 C27 120.5(4)
C29 C28 H28 119.7
C27 C28 H28 119.7
C30 C29 C28 120.6(4)
C30 C29 H29 119.7
C28 C29 H29 119.7
C29 C30 C31 119.7(3)
C29 C30 H30 120.2
C31 C30 H30 120.2
C32 C31 C30 120.3(4)
C32 C31 H31 119.9
C30 C31 H31 119.9
C27 C32 C31 120.3(3)
C27 C32 H32 119.8
C31 C32 H32 119.8
C1 N2 C13 119.2(2)
C1 N2 H1 120.4
C13 N2 H1 120.4
C1 N1 C5 117.9(2)
C1 N1 Fe1 110.10(19)
C5 N1 Fe1 131.47(19)
C15 P1 C21 106.16(15)
C15 P1 C27 103.90(15)
C21 P1 C27 97.92(14)
C15 P1 Fe1 111.99(11)
C21 P1 Fe1 116.36(10)
C27 P1 Fe1 118.71(11)
C11 S1 C12 99.62(15)
C11 S1 Fe1 108.09(10)
C12 S1 Fe1 115.98(13)
C14 Fe1 C13 91.24(13)
C14 Fe1 N1 171.83(12)
C13 Fe1 N1 83.58(11)
C14 Fe1 P1 92.51(10)
C13 Fe1 P1 88.48(10)
N1 Fe1 P1 93.65(7)
C14 Fe1 S1 92.82(10)
C13 Fe1 S1 172.35(9)
N1 Fe1 S1 91.65(7)
P1 Fe1 S1 97.81(3)
C14 Fe1 Br1 84.86(10)
C13 Fe1 Br1 82.42(9)
N1 Fe1 Br1 88.19(7)
P1 Fe1 Br1 170.46(3)
S1 Fe1 Br1 91.48(3)
C34 C33 Cl1 112.0(3)
C34 C33 H33A 109.2
Cl1 C33 H33A 109.2
C34 C33 H33B 109.2
Cl1 C33 H33B 109.2
H33A C33 H33B 107.9
C33 C34 Cl2 111.8(3)
C33 C34 H34A 109.3
Cl2 C34 H34A 109.3
C33 C34 H34B 109.3
Cl2 C34 H34B 109.3
H34A C34 H34B 107.9
C36B C36 Cl4 112.6(9)
C36B C36 H36A 109.1
Cl4 C36 H36A 109.1
C36B C36 H36B 109.1
Cl4 C36 H36B 109.1
H36A C36 H36B 107.8
C36 C36B Cl4B 111.7(9)
C36 C36B H36C 109.3
Cl4B C36B H36C 109.3
C36 C36B H36D 109.3
Cl4B C36B H36D 109.3
H36C C36B H36D 108.0
C35A C35 Cl3 111.4(15)
C35A C35 H35A 109.3
Cl3 C35 H35A 109.3
C35A C35 H35B 109.3
Cl3 C35 H35B 109.3
H35A C35 H35B 108.0
C35 C35A Cl3A 96.7(16)
C35 C35A H35C 112.4
Cl3A C35A H35C 112.4
C35 C35A H35D 112.4
Cl3A C35A H35D 112.4
H35C C35A H35D 110.0

loop_
_geom_bond_atom_site_label_1
_geom_bond_atom_site_label_2
_geom_bond_distance
C13 O1 1.243(4)
C13 N2 1.394(4)
C13 Fe1 1.922(3)
C1 N1 1.355(4)
C1 N2 1.363(4)
C1 C2 1.399(4)
C2 C3 1.371(5)
C2 H2 0.9500
C3 C4 1.390(4)
C3 H3 0.9500
C4 C5 1.395(4)
C4 H4 0.9500
C5 N1 1.363(4)
C5 C6 1.494(4)
C6 C11 1.405(4)
C6 C7 1.408(4)
C7 C8 1.387(4)
C7 H7 0.9500
C8 C9 1.392(4)
C8 H8 0.9500
C9 C10 1.382(4)
C9 H9 0.9500
C10 C11 1.398(4)
C10 H10 0.9500
C11 S1 1.779(3)
C12 S1 1.815(3)
C12 H12A 0.9800
C12 H12B 0.9800
C12 H12C 0.9800
C14 O2 1.145(4)
C14 Fe1 1.757(3)
C15 C16 1.385(5)
C15 C20 1.401(5)
C15 P1 1.832(3)
C16 C17 1.402(5)
C16 H16 0.9500
C17 C18 1.368(7)
C17 H17 0.9500
C18 C19 1.374(6)
C18 H18 0.9500
C19 C20 1.385(5)
C19 H19 0.9500
C20 H20 0.9500
C21 C26 1.394(4)
C21 C22 1.401(4)
C21 P1 1.833(3)
C22 C23 1.388(4)
C22 H22 0.9500
C23 C24 1.387(5)
C23 H23 0.9500
C24 C25 1.388(5)
C24 H24 0.9500
C25 C26 1.388(4)
C25 H25 0.9500
C26 H26 0.9500
C27 C32 1.391(5)
C27 C28 1.410(5)
C27 P1 1.844(3)
C28 C29 1.379(5)
C28 H28 0.9500
C29 C30 1.377(6)
C29 H29 0.9500
C30 C31 1.392(6)
C30 H30 0.9500
C31 C32 1.391(5)
C31 H31 0.9500
C32 H32 0.9500
N2 H1 0.8800
N1 Fe1 2.016(2)
P1 Fe1 2.2360(9)
S1 Fe1 2.3311(8)
Fe1 Br1 2.4965(6)
Cl1 C33 1.793(4)
Cl2 C34 1.795(4)
C33 C34 1.485(5)
C33 H33A 0.9900
C33 H33B 0.9900
C34 H34A 0.9900
C34 H34B 0.9900
Cl4 C36 1.795(12)
Cl4B C36B 1.808(13)
C36 C36B 1.473(18)
C36 H36A 0.9900
C36 H36B 0.9900
C36B H36C 0.9900
C36B H36D 0.9900
Cl3 C35 1.94(2)
Cl3A C35A 1.76(3)
C35 C35A 1.45(2)
C35 H35A 0.9900
C35 H35B 0.9900
C35A H35C 0.9900
C35A H35D 0.9900

loop_
_geom_torsion_atom_site_label_1
_geom_torsion_atom_site_label_2
_geom_torsion_atom_site_label_3
_geom_torsion_atom_site_label_4
_geom_torsion
N1 C1 C2 C3 -0.1(5)
N2 C1 C2 C3 179.6(3)
C1 C2 C3 C4 4.1(5)
C2 C3 C4 C5 -1.5(5)
C3 C4 C5 N1 -5.3(5)
C3 C4 C5 C6 168.6(3)
N1 C5 C6 C11 -37.7(4)
C4 C5 C6 C11 148.5(3)
N1 C5 C6 C7 140.5(3)
C4 C5 C6 C7 -33.3(4)
C11 C6 C7 C8 -3.2(4)
C5 C6 C7 C8 178.4(3)
C6 C7 C8 C9 0.0(5)
C7 C8 C9 C10 2.3(4)
C8 C9 C10 C11 -1.3(4)
C9 C10 C11 C6 -2.1(4)
C9 C10 C11 S1 177.4(2)
C7 C6 C11 C10 4.2(4)
C5 C6 C11 C10 -177.6(3)
C7 C6 C11 S1 -175.2(2)
C5 C6 C11 S1 3.0(4)
C20 C15 C16 C17 -0.5(6)
P1 C15 C16 C17 174.5(4)
C15 C16 C17 C18 0.2(8)
C16 C17 C18 C19 -0.2(8)
C17 C18 C19 C20 0.5(7)
C18 C19 C20 C15 -0.8(5)
C16 C15 C20 C19 0.8(5)
P1 C15 C20 C19 -174.2(3)
C26 C21 C22 C23 -1.1(4)
P1 C21 C22 C23 171.9(2)
C21 C22 C23 C24 1.4(5)
C22 C23 C24 C25 -0.4(5)
C23 C24 C25 C26 -1.0(5)
C24 C25 C26 C21 1.4(5)
C22 C21 C26 C25 -0.4(5)
P1 C21 C26 C25 -172.7(2)
C32 C27 C28 C29 -2.5(6)
P1 C27 C28 C29 174.2(3)
C27 C28 C29 C30 0.9(7)
C28 C29 C30 C31 0.9(7)
C29 C30 C31 C32 -1.1(6)
C28 C27 C32 C31 2.3(5)
P1 C27 C32 C31 -174.3(3)
C30 C31 C32 C27 -0.6(5)
N1 C1 N2 C13 6.5(4)
C2 C1 N2 C13 -173.3(3)
O1 C13 N2 C1 179.6(3)
Fe1 C13 N2 C1 4.3(4)
N2 C1 N1 C5 173.7(3)
C2 C1 N1 C5 -6.5(4)
N2 C1 N1 Fe1 -13.4(3)
C2 C1 N1 Fe1 166.4(2)
C4 C5 N1 C1 9.1(4)
C6 C5 N1 C1 -164.5(3)
C4 C5 N1 Fe1 -161.9(2)
C6 C5 N1 Fe1 24.4(4)
Cl1 C33 C34 Cl2 69.5(3)
Cl4 C36 C36B Cl4B 68.0(8)
Cl3 C35 C35A Cl3A 171.4(13)
